data_4083059
loop_
_publ_author_name
'Carter, Tyler J.'
'Wang, Justin Y.'
'Szymczak, Nathaniel K.'

_publ_section_title
;
 Manganese-Mediated Hydride Delivery to a Borazine by Stepwise Reduction
 and Protonation
;
_journal_issue 7
_journal_name_full Organometallics
_journal_page_first 1540
_journal_paper_doi 10.1021/om500157m
_journal_volume 33
_journal_year 2014
_chemical_formula_sum 'C10 H21 B3 Mn N3 O3'
_chemical_formula_weight 318.67
_chemical_name_systematic
; 
 ? 
;
_space_group_IT_number 2
_symmetry_cell_setting triclinic
_symmetry_Int_Tables_number 2
_symmetry_space_group_name_Hall '-P 1'
_symmetry_space_group_name_H-M 'P -1'
_atom_sites_solution_hydrogens geom
_atom_sites_solution_primary direct
_atom_sites_solution_secondary difmap
_audit_creation_method SHELXL-97
_cell_angle_alpha 113.175(7)
_cell_angle_beta 90.433(4)
_cell_angle_gamma 90.646(3)
_cell_formula_units_Z 4
_cell_length_a 7.3606(3)
_cell_length_b 14.9688(12)
_cell_length_c 15.5742(8)
_cell_measurement_temperature 85(2)
_cell_volume 1577.26(18)
_computing_cell_refinement 'CrystalClear-SM Expert 2.0 r12'
_computing_data_collection 'CrystalClear-SM Expert 2.0 r12 (Rigaku, 2011)'
_computing_data_reduction 'CrystalClear-SM Expert 2.0 r12'
_computing_molecular_graphics 'Bruker SHELXTL'
_computing_publication_material 'Bruker SHELXTL'
_computing_structure_refinement 'SHELXL-97 (Sheldrick, 2008)'
_computing_structure_solution 'SHELXS-97 (Sheldrick, 2008)'
_diffrn_ambient_temperature 85
_diffrn_detector_area_resol_mean 29.257
_diffrn_measured_fraction_theta_full 0.982
_diffrn_measured_fraction_theta_max 0.982
_diffrn_measurement_device_type 'Rigaku Saturn944+ CCD'
_diffrn_measurement_method \w
_diffrn_radiation_monochromator confocal
_diffrn_radiation_type 'Cu K\a'
_diffrn_radiation_wavelength 1.54187
_diffrn_reflns_av_R_equivalents 0.1178
_diffrn_reflns_limit_h_max 17
_diffrn_reflns_limit_h_min -17
_diffrn_reflns_limit_k_max 16
_diffrn_reflns_limit_k_min -17
_diffrn_reflns_limit_l_max 19
_diffrn_reflns_limit_l_min -19
_diffrn_reflns_number 88378
_diffrn_reflns_theta_full 68.23
_diffrn_reflns_theta_max 68.23
_diffrn_standards_number 0
_exptl_absorpt_coefficient_mu 6.865
_exptl_absorpt_correction_T_max 0.8749
_exptl_absorpt_correction_T_min 0.4930
_exptl_absorpt_correction_type multi-scan
_exptl_absorpt_process_details 'Higashi, T. (1995). Program for Absorption Correction. Rigaku Corporation, Tokyo, Japan.'
_exptl_crystal_density_diffrn 1.342
_exptl_crystal_density_method 'not measured'
_exptl_crystal_F_000 664
_exptl_crystal_size_max 0.12
_exptl_crystal_size_mid 0.02
_exptl_crystal_size_min 0.02
_refine_ls_extinction_coef 0.0076(10)
_refine_ls_extinction_expression Fc^*^=kFc[1+0.001xFc^2^\l^3^/sin(2\q)]^-1/4^
_refine_ls_extinction_method SHELXL
_refine_ls_goodness_of_fit_ref 1.195
_refine_ls_hydrogen_treatment constr
_refine_ls_matrix_type full
_refine_ls_number_parameters 375
_refine_ls_number_reflns 5652
_refine_ls_number_restraints 0
_refine_ls_restrained_S_all 1.195
_refine_ls_R_factor_all 0.0745
_refine_ls_R_factor_gt 0.0677
_refine_ls_shift/su_max 0.001
_refine_ls_shift/su_mean 0.000
_refine_ls_structure_factor_coef Fsqd
_refine_ls_weighting_details 'calc w=1/[\s^2^(Fo^2^)+(0.1141P)^2^+1.0461P] where P=(Fo^2^+2Fc^2^)/3'
_refine_ls_weighting_scheme calc
_refine_ls_wR_factor_gt 0.1955
_refine_ls_wR_factor_ref 0.2066
_reflns_number_gt 4915
_reflns_number_total 5652
_reflns_threshold_expression >2sigma(I)
_cod_data_source_file om500157m_si_002.cif
_cod_data_source_block 5TJC8
_cod_original_cell_volume 1577.26(3)
_cod_database_code 4083059

loop_
_symmetry_equiv_pos_site_id
_symmetry_equiv_pos_as_xyz
1 x,y,z
2 -x,-y,-z

loop_
_atom_site_label
_atom_site_type_symbol
_atom_site_fract_x
_atom_site_fract_y
_atom_site_fract_z
_atom_site_U_iso_or_equiv
_atom_site_adp_type
_atom_site_occupancy
_atom_site_symmetry_multiplicity
_atom_site_calc_flag
_atom_site_refinement_flags
Mn1 Mn 0.80520(8) 0.30205(4) 0.26751(4) 0.0259(2) Uani 1 1 d .
Mn2 Mn 1.24939(8) 0.73627(4) 0.21015(5) 0.0281(2) Uani 1 1 d .
O3 O 0.4830(4) 0.2486(2) 0.3518(2) 0.0366(7) Uani 1 1 d .
O6 O 0.9407(4) 0.8535(2) 0.1923(2) 0.0358(7) Uani 1 1 d .
N4 N 1.3548(4) 0.8366(2) 0.3381(2) 0.0312(8) Uani 1 1 d .
O2 O 0.5728(4) 0.3302(2) 0.1243(2) 0.0373(7) Uani 1 1 d .
N1 N 0.8974(4) 0.1597(2) 0.1938(2) 0.0279(7) Uani 1 1 d .
O1 O 0.7492(4) 0.5090(2) 0.3900(2) 0.0389(7) Uani 1 1 d .
O5 O 1.0042(4) 0.6249(2) 0.2823(3) 0.0468(9) Uani 1 1 d .
N6 N 1.4959(4) 0.6843(2) 0.2419(3) 0.0294(8) Uani 1 1 d .
C20 C 1.1002(6) 0.6691(3) 0.2547(4) 0.0376(10) Uani 1 1 d .
N5 N 1.4789(4) 0.8148(2) 0.1880(2) 0.0270(7) Uani 1 1 d .
O4 O 1.1784(4) 0.5914(2) 0.0174(2) 0.0425(8) Uani 1 1 d .
N3 N 1.0558(4) 0.3066(2) 0.2040(2) 0.0261(7) Uani 1 1 d .
N2 N 1.0269(4) 0.2704(2) 0.3420(2) 0.0267(7) Uani 1 1 d .
C10 C 0.6634(5) 0.3166(3) 0.1786(3) 0.0310(9) Uani 1 1 d .
C16 C 1.6648(6) 0.6576(3) 0.0822(3) 0.0334(9) Uani 1 1 d .
H16A H 1.7474 0.6163 0.0969 0.050 Uiso 1 1 calc R
H16B H 1.7321 0.7012 0.0623 0.050 Uiso 1 1 calc R
H16C H 1.5833 0.6184 0.0330 0.050 Uiso 1 1 calc R
C3 C 0.7738(6) 0.0785(3) 0.1404(3) 0.0350(10) Uani 1 1 d .
H3A H 0.8427 0.0206 0.1106 0.052 Uiso 1 1 calc R
H3B H 0.7102 0.0936 0.0938 0.052 Uiso 1 1 calc R
H3C H 0.6878 0.0685 0.1819 0.052 Uiso 1 1 calc R
C2 C 0.9698(5) 0.1767(3) 0.0324(3) 0.0346(10) Uani 1 1 d .
H2A H 0.8578 0.2104 0.0369 0.052 Uiso 1 1 calc R
H2B H 0.9498 0.1085 -0.0032 0.052 Uiso 1 1 calc R
H2C H 1.0588 0.2011 0.0021 0.052 Uiso 1 1 calc R
C9 C 0.7749(5) 0.4285(3) 0.3411(3) 0.0311(9) Uani 1 1 d .
C5 C 1.0423(6) 0.3014(3) 0.4440(3) 0.0327(9) Uani 1 1 d .
H5A H 1.1566 0.2811 0.4596 0.049 Uiso 1 1 calc R
H5B H 0.9450 0.2725 0.4654 0.049 Uiso 1 1 calc R
H5C H 1.0351 0.3709 0.4735 0.049 Uiso 1 1 calc R
C17 C 1.5257(6) 0.5809(3) 0.2236(3) 0.0335(9) Uani 1 1 d .
H17A H 1.6481 0.5730 0.2408 0.050 Uiso 1 1 calc R
H17B H 1.5060 0.5421 0.1584 0.050 Uiso 1 1 calc R
H17C H 1.4425 0.5606 0.2598 0.050 Uiso 1 1 calc R
C8 C 0.6094(5) 0.2702(3) 0.3204(3) 0.0293(9) Uani 1 1 d .
C14 C 1.3712(6) 0.9939(3) 0.2957(3) 0.0377(10) Uani 1 1 d .
H14A H 1.4748 1.0200 0.2759 0.057 Uiso 1 1 calc R
H14B H 1.3528 1.0301 0.3612 0.057 Uiso 1 1 calc R
H14C H 1.2654 0.9984 0.2613 0.057 Uiso 1 1 calc R
C19 C 1.2079(5) 0.6480(3) 0.0929(4) 0.0365(10) Uani 1 1 d .
C18 C 1.0625(6) 0.8080(3) 0.1986(3) 0.0323(9) Uani 1 1 d .
C12 C 1.6923(6) 0.8125(4) 0.3849(3) 0.0389(10) Uani 1 1 d .
H12A H 1.7347 0.8397 0.3422 0.058 Uiso 1 1 calc R
H12B H 1.7774 0.7655 0.3876 0.058 Uiso 1 1 calc R
H12C H 1.6809 0.8632 0.4459 0.058 Uiso 1 1 calc R
C15 C 1.4978(6) 0.8490(3) 0.1108(3) 0.0309(9) Uani 1 1 d .
H15A H 1.6163 0.8777 0.1141 0.046 Uiso 1 1 calc R
H15B H 1.4069 0.8965 0.1167 0.046 Uiso 1 1 calc R
H15C H 1.4824 0.7949 0.0519 0.046 Uiso 1 1 calc R
C13 C 1.2407(6) 0.8905(3) 0.4187(3) 0.0376(10) Uani 1 1 d .
H13A H 1.3166 0.9306 0.4702 0.056 Uiso 1 1 calc R
H13B H 1.1725 0.8455 0.4363 0.056 Uiso 1 1 calc R
H13C H 1.1586 0.9308 0.4022 0.056 Uiso 1 1 calc R
C1 C 1.2346(5) 0.1387(3) 0.1299(3) 0.0320(9) Uani 1 1 d .
H1A H 1.2769 0.1495 0.1917 0.048 Uiso 1 1 calc R
H1B H 1.3227 0.1642 0.0999 0.048 Uiso 1 1 calc R
H1C H 1.2178 0.0703 0.0943 0.048 Uiso 1 1 calc R
C6 C 1.0993(6) 0.3750(3) 0.1602(3) 0.0325(9) Uani 1 1 d .
H6A H 1.2189 0.3624 0.1344 0.049 Uiso 1 1 calc R
H6B H 1.0951 0.4403 0.2063 0.049 Uiso 1 1 calc R
H6C H 1.0123 0.3669 0.1113 0.049 Uiso 1 1 calc R
C7 C 1.2300(5) 0.4260(3) 0.3573(3) 0.0326(9) Uani 1 1 d .
H7A H 1.3336 0.4287 0.3213 0.049 Uiso 1 1 calc R
H7B H 1.2703 0.4224 0.4146 0.049 Uiso 1 1 calc R
H7C H 1.1592 0.4834 0.3711 0.049 Uiso 1 1 calc R
C4 C 0.8902(6) 0.1017(3) 0.3361(3) 0.0338(9) Uani 1 1 d .
H4A H 0.9848 0.1029 0.3794 0.051 Uiso 1 1 calc R
H4B H 0.8766 0.0371 0.2890 0.051 Uiso 1 1 calc R
H4C H 0.7780 0.1211 0.3689 0.051 Uiso 1 1 calc R
B5 B 1.4052(6) 0.8834(3) 0.2770(3) 0.0312(10) Uani 1 1 d .
B2 B 0.9416(6) 0.1745(3) 0.2885(3) 0.0259(9) Uani 1 1 d .
B6 B 1.5526(6) 0.7178(3) 0.1714(3) 0.0263(9) Uani 1 1 d .
C11 C 1.4212(6) 0.7119(4) 0.4193(4) 0.0419(11) Uani 1 1 d .
H11A H 1.3035 0.6826 0.3987 0.063 Uiso 1 1 calc R
H11B H 1.4127 0.7616 0.4811 0.063 Uiso 1 1 calc R
H11C H 1.5043 0.6632 0.4200 0.063 Uiso 1 1 calc R
B4 B 1.4933(7) 0.7593(4) 0.3491(4) 0.0358(11) Uani 1 1 d .
B1 B 1.0421(6) 0.1935(3) 0.1362(3) 0.0294(10) Uani 1 1 d .
B3 B 1.1104(6) 0.3336(3) 0.3000(3) 0.0277(10) Uani 1 1 d .

loop_
_atom_site_aniso_label
_atom_site_aniso_U_11
_atom_site_aniso_U_22
_atom_site_aniso_U_33
_atom_site_aniso_U_23
_atom_site_aniso_U_13
_atom_site_aniso_U_12
Mn1 0.0224(4) 0.0251(4) 0.0297(4) 0.0100(3) 0.0020(3) 0.0005(2)
Mn2 0.0232(4) 0.0280(4) 0.0353(4) 0.0148(3) 0.0031(3) 0.0006(2)
O3 0.0244(14) 0.0433(17) 0.0439(19) 0.0192(15) 0.0065(13) -0.0002(12)
O6 0.0293(14) 0.0353(15) 0.0431(19) 0.0158(14) -0.0006(12) 0.0058(12)
N4 0.0285(16) 0.0325(18) 0.030(2) 0.0095(15) 0.0073(14) 0.0027(13)
O2 0.0302(14) 0.0446(18) 0.0369(18) 0.0158(14) -0.0040(13) 0.0039(12)
N1 0.0262(16) 0.0248(16) 0.0315(19) 0.0099(14) 0.0028(14) -0.0003(12)
O1 0.0389(16) 0.0267(15) 0.0437(19) 0.0058(14) -0.0031(14) 0.0054(12)
O5 0.0382(17) 0.0415(18) 0.070(3) 0.0317(18) 0.0153(16) 0.0032(14)
N6 0.0251(16) 0.0303(17) 0.036(2) 0.0157(15) 0.0034(14) 0.0045(13)
C20 0.027(2) 0.037(2) 0.051(3) 0.018(2) 0.0063(19) 0.0063(17)
N5 0.0242(15) 0.0293(17) 0.0295(19) 0.0140(14) 0.0015(13) -0.0019(12)
O4 0.0393(16) 0.0350(16) 0.045(2) 0.0074(15) -0.0037(14) 0.0025(13)
N3 0.0224(15) 0.0291(17) 0.0284(18) 0.0128(14) 0.0048(13) 0.0014(12)
N2 0.0226(15) 0.0294(17) 0.0280(18) 0.0114(14) 0.0012(13) 0.0013(12)
C10 0.028(2) 0.0246(19) 0.035(2) 0.0068(17) 0.0064(18) -0.0014(15)
C16 0.031(2) 0.035(2) 0.033(2) 0.0123(18) 0.0031(17) 0.0009(16)
C3 0.032(2) 0.0236(19) 0.039(3) 0.0018(18) 0.0056(18) -0.0036(16)
C2 0.0278(19) 0.036(2) 0.039(3) 0.0132(19) 0.0041(17) 0.0018(16)
C9 0.0221(18) 0.039(2) 0.035(2) 0.0175(19) -0.0022(16) 0.0012(16)
C5 0.035(2) 0.039(2) 0.025(2) 0.0134(18) 0.0011(17) -0.0034(17)
C17 0.033(2) 0.031(2) 0.044(3) 0.0228(19) 0.0073(18) 0.0067(16)
C8 0.031(2) 0.0263(19) 0.029(2) 0.0083(17) -0.0058(17) 0.0013(15)
C14 0.038(2) 0.038(2) 0.039(3) 0.016(2) 0.0046(19) -0.0019(18)
C19 0.027(2) 0.028(2) 0.056(3) 0.017(2) 0.0036(19) 0.0030(16)
C18 0.032(2) 0.030(2) 0.036(2) 0.0138(18) 0.0001(17) -0.0084(17)
C12 0.034(2) 0.051(3) 0.032(2) 0.015(2) 0.0021(18) 0.0047(19)
C15 0.033(2) 0.029(2) 0.033(2) 0.0141(18) 0.0002(17) 0.0005(16)
C13 0.037(2) 0.042(2) 0.035(3) 0.016(2) 0.0093(19) 0.0092(18)
C1 0.0266(19) 0.033(2) 0.035(2) 0.0117(18) 0.0052(17) 0.0027(16)
C6 0.034(2) 0.035(2) 0.032(2) 0.0170(18) 0.0016(17) -0.0026(16)
C7 0.030(2) 0.033(2) 0.035(2) 0.0140(18) -0.0029(17) -0.0021(16)
C4 0.040(2) 0.031(2) 0.033(2) 0.0154(18) 0.0077(18) 0.0009(17)
B5 0.025(2) 0.031(2) 0.033(3) 0.008(2) 0.0017(18) -0.0017(17)
B2 0.024(2) 0.030(2) 0.026(2) 0.0124(19) 0.0054(17) 0.0069(16)
B6 0.0205(19) 0.027(2) 0.033(3) 0.0131(19) 0.0031(17) -0.0013(16)
C11 0.041(2) 0.047(3) 0.043(3) 0.023(2) 0.009(2) 0.013(2)
B4 0.030(2) 0.038(3) 0.044(3) 0.020(2) 0.008(2) 0.0112(19)
B1 0.027(2) 0.029(2) 0.033(3) 0.013(2) 0.0014(18) -0.0015(17)
B3 0.021(2) 0.033(2) 0.030(3) 0.014(2) -0.0001(17) 0.0024(17)

loop_
_atom_type_symbol
_atom_type_description
_atom_type_scat_dispersion_real
_atom_type_scat_dispersion_imag
_atom_type_scat_source
C C 0.0181 0.0091 'International Tables Vol C Tables 4.2.6.8 and 6.1.1.4'
H H 0.0000 0.0000 'International Tables Vol C Tables 4.2.6.8 and 6.1.1.4'
B B 0.0090 0.0039 'International Tables Vol C Tables 4.2.6.8 and 6.1.1.4'
N N 0.0311 0.0180 'International Tables Vol C Tables 4.2.6.8 and 6.1.1.4'
O O 0.0492 0.0322 'International Tables Vol C Tables 4.2.6.8 and 6.1.1.4'
Mn Mn -0.5299 2.8052 'International Tables Vol C Tables 4.2.6.8 and 6.1.1.4'

loop_
_geom_angle_atom_site_label_1
_geom_angle_atom_site_label_2
_geom_angle_atom_site_label_3
_geom_angle
C9 Mn1 C10 89.64(18)
C9 Mn1 C8 89.86(18)
C10 Mn1 C8 91.45(18)
C9 Mn1 N1 167.69(15)
C10 Mn1 N1 100.21(16)
C8 Mn1 N1 97.19(15)
C9 Mn1 N3 101.64(16)
C10 Mn1 N3 96.17(16)
C8 Mn1 N3 166.20(16)
N1 Mn1 N3 70.18(12)
C9 Mn1 N2 99.29(15)
C10 Mn1 N2 164.04(16)
C8 Mn1 N2 101.70(16)
N1 Mn1 N2 69.45(13)
N3 Mn1 N2 69.18(13)
C9 Mn1 B2 133.95(18)
C10 Mn1 B2 136.08(17)
C8 Mn1 B2 84.69(17)
N1 Mn1 B2 37.73(15)
N3 Mn1 B2 81.84(14)
N2 Mn1 B2 38.52(14)
C9 Mn1 B3 85.61(17)
C10 Mn1 B3 130.42(17)
C8 Mn1 B3 137.75(18)
N1 Mn1 B3 82.39(14)
N3 Mn1 B3 37.76(15)
N2 Mn1 B3 38.51(15)
B2 Mn1 B3 69.28(16)
C20 Mn2 C19 90.0(2)
C20 Mn2 C18 90.97(19)
C19 Mn2 C18 90.46(19)
C20 Mn2 N4 98.50(19)
C19 Mn2 N4 168.01(16)
C18 Mn2 N4 97.81(16)
C20 Mn2 N6 96.85(17)
C19 Mn2 N6 100.30(16)
C18 Mn2 N6 166.66(16)
N4 Mn2 N6 70.40(13)
C20 Mn2 N5 163.42(18)
C19 Mn2 N5 100.70(16)
C18 Mn2 N5 101.50(15)
N4 Mn2 N5 69.23(13)
N6 Mn2 N5 68.94(12)
C20 Mn2 B6 131.51(18)
C19 Mn2 B6 85.40(17)
C18 Mn2 B6 137.21(18)
N4 Mn2 B6 82.64(15)
N6 Mn2 B6 37.65(15)
N5 Mn2 B6 38.57(14)
C20 Mn2 B5 134.0(2)
C19 Mn2 B5 135.74(19)
C18 Mn2 B5 85.25(17)
N4 Mn2 B5 37.49(16)
N6 Mn2 B5 81.54(15)
N5 Mn2 B5 38.31(15)
B6 Mn2 B5 69.24(16)
B5 N4 C13 117.9(4)
B5 N4 B4 117.7(3)
C13 N4 B4 117.4(4)
B5 N4 Mn2 79.4(2)
C13 N4 Mn2 123.3(3)
B4 N4 Mn2 93.0(3)
B2 N1 C3 118.1(4)
B2 N1 B1 118.5(3)
C3 N1 B1 117.3(3)
B2 N1 Mn1 78.5(2)
C3 N1 Mn1 122.5(3)
B1 N1 Mn1 93.1(2)
B6 N6 C17 117.3(3)
B6 N6 B4 119.4(3)
C17 N6 B4 117.1(3)
B6 N6 Mn2 78.6(2)
C17 N6 Mn2 123.2(3)
B4 N6 Mn2 92.8(2)
O5 C20 Mn2 179.1(5)
B5 N5 B6 125.5(4)
B5 N5 C15 117.6(3)
B6 N5 C15 116.7(3)
B5 N5 Mn2 76.9(2)
B6 N5 Mn2 76.4(2)
C15 N5 Mn2 126.0(2)
B3 N3 C6 117.5(3)
B3 N3 B1 119.2(3)
C6 N3 B1 116.8(3)
B3 N3 Mn1 78.2(2)
C6 N3 Mn1 124.1(3)
B1 N3 Mn1 92.7(2)
C5 N2 B2 117.3(3)
C5 N2 B3 117.8(3)
B2 N2 B3 124.7(4)
C5 N2 Mn1 125.9(3)
B2 N2 Mn1 76.0(2)
B3 N2 Mn1 76.0(2)
O2 C10 Mn1 177.0(4)
O1 C9 Mn1 177.3(4)
O3 C8 Mn1 178.2(4)
O4 C19 Mn2 179.0(4)
O6 C18 Mn2 178.7(4)
N4 B5 N5 112.4(4)
N4 B5 C14 125.5(4)
N5 B5 C14 121.8(4)
N4 B5 Mn2 63.1(2)
N5 B5 Mn2 64.8(2)
C14 B5 Mn2 137.6(3)
N1 B2 N2 113.0(4)
N1 B2 C4 124.9(4)
N2 B2 C4 121.8(4)
N1 B2 Mn1 63.8(2)
N2 B2 Mn1 65.5(2)
C4 B2 Mn1 136.4(3)
N6 B6 N5 111.6(4)
N6 B6 C16 125.5(4)
N5 B6 C16 122.7(4)
N6 B6 Mn2 63.8(2)
N5 B6 Mn2 65.1(2)
C16 B6 Mn2 136.2(3)
N6 B4 N4 98.3(3)
N6 B4 C11 113.6(4)
N4 B4 C11 112.8(4)
N6 B4 C12 112.1(4)
N4 B4 C12 109.3(4)
C11 B4 C12 110.2(4)
N1 B1 N3 98.4(3)
N1 B1 C2 112.8(3)
N3 B1 C2 112.4(3)
N1 B1 C1 110.8(3)
N3 B1 C1 112.0(3)
C2 B1 C1 110.0(4)
N3 B3 N2 112.5(3)
N3 B3 C7 124.1(4)
N2 B3 C7 123.2(4)
N3 B3 Mn1 63.99(19)
N2 B3 Mn1 65.5(2)
C7 B3 Mn1 135.5(3)

loop_
_geom_bond_atom_site_label_1
_geom_bond_atom_site_label_2
_geom_bond_distance
Mn1 C9 1.803(4)
Mn1 C10 1.810(5)
Mn1 C8 1.815(4)
Mn1 N1 2.107(3)
Mn1 N3 2.113(3)
Mn1 N2 2.158(3)
Mn1 B2 2.300(4)
Mn1 B3 2.302(4)
Mn2 C20 1.799(5)
Mn2 C19 1.804(5)
Mn2 C18 1.805(4)
Mn2 N4 2.103(4)
Mn2 N6 2.112(3)
Mn2 N5 2.154(3)
Mn2 B6 2.308(4)
Mn2 B5 2.317(4)
O3 C8 1.155(5)
O6 C18 1.158(5)
N4 B5 1.435(6)
N4 C13 1.472(5)
N4 B4 1.608(6)
O2 C10 1.153(5)
N1 B2 1.437(6)
N1 C3 1.471(5)
N1 B1 1.599(6)
O1 C9 1.164(5)
O5 C20 1.157(5)
N6 B6 1.438(6)
N6 C17 1.479(5)
N6 B4 1.604(7)
N5 B5 1.475(6)
N5 B6 1.481(5)
N5 C15 1.487(5)
O4 C19 1.164(5)
N3 B3 1.440(6)
N3 C6 1.471(5)
N3 B1 1.605(5)
N2 C5 1.472(5)
N2 B2 1.476(5)
N2 B3 1.477(6)
C16 B6 1.572(6)
C2 B1 1.619(7)
C14 B5 1.586(6)
C12 B4 1.643(7)
C1 B1 1.630(6)
C7 B3 1.573(6)
C4 B2 1.584(6)
C11 B4 1.611(7)
